data_4311884
loop_
_publ_author_name
'Sujit K. Ghosh'
'Parimal K. Bharadwaj'

_publ_section_title
;
 Structure of a Discrete Hexadecameric Water Cluster in a Metal-Organic
 Framework Structure
;
_journal_name_full 'Inorganic Chemistry'
_journal_page_first 6887
_journal_page_last 6889
_journal_paper_doi 10.1021/ic049111f
_journal_volume 43
_journal_year 2004
_chemical_formula_moiety 'C48 H60 Cu2.50 N11 O21'
_chemical_formula_sum 'C48 H60 Cu2.5 N11 O21'
_chemical_formula_weight 1285.92
_chemical_name_systematic
;
 ?
;
_space_group_IT_number 14
_symmetry_cell_setting monoclinic
_symmetry_space_group_name_Hall '-P 2ybc'
_symmetry_space_group_name_H-M 'P 1 21/c 1'
_atom_sites_solution_hydrogens geom
_atom_sites_solution_primary direct
_atom_sites_solution_secondary difmap
_audit_creation_method SHELXL-97
_cell_angle_alpha 90.00
_cell_angle_beta 94.0080(10)
_cell_angle_gamma 90.00
_cell_formula_units_Z 4
_cell_length_a 12.6380(6)
_cell_length_b 16.7017(8)
_cell_length_c 26.4479(13)
_cell_measurement_reflns_used 999
_cell_measurement_temperature 100
_cell_measurement_theta_max 28.23
_cell_measurement_theta_min 2.04
_cell_volume 5568.9(5)
_computing_cell_refinement 'SAINT 6.45 ( Bruker, 2003)'
_computing_data_collection 'SMART 5.628 (Bruker, 2003)'
_computing_data_reduction 'SAINT 6.45 ( Bruker, 2003)'
_computing_molecular_graphics 'Diamond 2.1'
_computing_structure_refinement 'SHELXL-97 (Sheldrick, 1997)'
_computing_structure_solution SIR-97
_diffrn_ambient_temperature 100
_diffrn_measured_fraction_theta_full 0.990
_diffrn_measured_fraction_theta_max 0.990
_diffrn_measurement_device_type 'Bruker SMART APEX'
_diffrn_measurement_method /w-scans
_diffrn_radiation_monochromator graphite
_diffrn_radiation_source 'fine-focus sealed tube'
_diffrn_radiation_type MoK\a
_diffrn_radiation_wavelength 0.71073
_diffrn_reflns_av_R_equivalents 0.0272
_diffrn_reflns_av_sigmaI/netI 0.0204
_diffrn_reflns_limit_h_max 16
_diffrn_reflns_limit_h_min -16
_diffrn_reflns_limit_k_max 21
_diffrn_reflns_limit_k_min -22
_diffrn_reflns_limit_l_max 35
_diffrn_reflns_limit_l_min -34
_diffrn_reflns_number 85916
_diffrn_reflns_theta_full 28.32
_diffrn_reflns_theta_max 28.32
_diffrn_reflns_theta_min 1.44
_diffrn_standards_decay_% <0.05
_exptl_absorpt_coefficient_mu 1.037
_exptl_crystal_colour blue
_exptl_crystal_density_diffrn 1.534
_exptl_crystal_density_method 'not measured'
_exptl_crystal_description 'rectangular parallelopipeds'
_exptl_crystal_F_000 2662
_exptl_crystal_size_max 0.14
_exptl_crystal_size_mid 0.11
_exptl_crystal_size_min 0.09
_refine_diff_density_max 0.475
_refine_diff_density_min -0.546
_refine_diff_density_rms 0.084
_refine_ls_extinction_method none
_refine_ls_goodness_of_fit_ref 1.081
_refine_ls_hydrogen_treatment mixed
_refine_ls_matrix_type full
_refine_ls_number_parameters 821
_refine_ls_number_reflns 13726
_refine_ls_number_restraints 0
_refine_ls_restrained_S_all 1.081
_refine_ls_R_factor_all 0.0408
_refine_ls_R_factor_gt 0.0350
_refine_ls_shift/su_max 0.003
_refine_ls_shift/su_mean 0.001
_refine_ls_structure_factor_coef Fsqd
_refine_ls_weighting_details 'calc w=1/[\s^2^(Fo^2^)+(0.0545P)^2^+3.6607P] where P=(Fo^2^+2Fc^2^)/3'
_refine_ls_weighting_scheme calc
_refine_ls_wR_factor_gt 0.0944
_refine_ls_wR_factor_ref 0.0977
_reflns_number_gt 12109
_reflns_number_total 13726
_reflns_threshold_expression >2sigma(I)
_cod_data_source_file ic049111fsi20040907_072327.cif
_cod_data_source_block {Cu2.5(pytc)(py)8(NO3-).10H2O}n,1
_cod_depositor_comments
;
The following automatic conversions were performed:

'_cell_measurement_temperature' value '100K' was changed to '100' -
the value should be numeric and without a unit
designator.

'_diffrn_ambient_temperature' value '100K' was changed
to '100' - the value should be numeric and without a unit designator.

Automatic conversion script
Id: cif_fix_values 1569 2011-02-09 13:29:24Z adriana 
;
_cod_original_formula_sum 'C48 H60 Cu2.50 N11 O21'
_cod_database_code 4311884

loop_
_symmetry_equiv_pos_as_xyz
'x, y, z'
'-x, y+1/2, -z+1/2'
'-x, -y, -z'
'x, -y-1/2, z-1/2'

loop_
_atom_site_label
_atom_site_type_symbol
_atom_site_fract_x
_atom_site_fract_y
_atom_site_fract_z
_atom_site_U_iso_or_equiv
_atom_site_adp_type
_atom_site_occupancy
_atom_site_symmetry_multiplicity
_atom_site_calc_flag
_atom_site_refinement_flags
_atom_site_disorder_assembly
_atom_site_disorder_group
Cu1 Cu -0.383514(16) 0.624110(12) 0.111672(7) 0.01271(6) Uani 1 1 d . . .
Cu2 Cu -0.396707(16) 0.832847(12) -0.132079(8) 0.01462(6) Uani 1 1 d . . .
Cu3 Cu 0.0000 0.5000 0.0000 0.01582(7) Uani 1 2 d S . .
O1 O -0.27740(10) 0.84382(7) -0.05784(5) 0.0199(3) Uani 1 1 d . . .
O2 O -0.17089(10) 0.75759(8) -0.01383(5) 0.0226(3) Uani 1 1 d . . .
O3 O -0.50298(10) 0.75630(7) -0.18795(4) 0.0175(2) Uani 1 1 d . . .
O4 O -0.58796(10) 0.63816(7) -0.18512(5) 0.0188(2) Uani 1 1 d . . .
O5 O -0.27828(10) 0.61637(7) 0.04613(4) 0.0167(2) Uani 1 1 d . . .
O6 O -0.15815(9) 0.57155(8) -0.00548(5) 0.0181(2) Uani 1 1 d . . .
O7 O -0.42597(9) 0.51040(7) 0.10294(4) 0.0146(2) Uani 1 1 d . . .
O8 O -0.54578(10) 0.52305(7) 0.16123(5) 0.0183(2) Uani 1 1 d . . .
O9 O 0.71511(14) 0.11546(11) 0.25063(6) 0.0404(4) Uani 1 1 d . . .
O10 O 0.82265(15) 0.02121(10) 0.23083(7) 0.0443(4) Uani 1 1 d . . .
O11 O 0.83027(14) 0.13792(11) 0.19641(8) 0.0470(5) Uani 1 1 d . . .
0W1 O -0.109(4) 0.874(3) 1.0434(18) 1.91(9) Uani 1 1 d . . .
OW2 O 0.15709(12) 0.87837(10) 0.07825(6) 0.0270(3) Uani 1 1 d . . .
OW3 O 0.03654(17) 0.82095(13) 0.99747(8) 0.0497(5) Uani 1 1 d . . .
OW4 O 0.75247(14) 0.29628(11) 0.24976(6) 0.0325(4) Uani 1 1 d . . .
OW5 O 0.10380(17) 0.86610(12) 0.17968(7) 0.0446(5) Uani 1 1 d . . .
OW6 O 0.94611(15) 0.97173(13) 0.15320(7) 0.0459(5) Uani 1 1 d . . .
OW7 O 0.05550(13) 0.96339(10) 0.93958(6) 0.0339(3) Uani 1 1 d . . .
OW8 O 0.85090(12) 0.97017(9) 0.96931(6) 0.0259(3) Uani 1 1 d . . .
OW9 O 0.48458(13) 0.68721(10) 0.20551(6) 0.0282(3) Uani 1 1 d . . .
OW10 O 0.70677(13) 0.93069(9) 0.29846(6) 0.0312(3) Uani 1 1 d . . .
N1 N -0.38503(11) 0.72105(8) -0.10323(5) 0.0124(3) Uani 1 1 d . . .
N2 N -0.37345(11) 0.56927(8) -0.06341(5) 0.0125(3) Uani 1 1 d . . .
N3 N -0.26132(12) 0.81534(9) -0.16898(6) 0.0194(3) Uani 1 1 d . . .
N4 N -0.40977(12) 0.94581(9) -0.15575(5) 0.0168(3) Uani 1 1 d . . .
N5 N -0.52528(12) 0.85505(9) -0.09004(6) 0.0193(3) Uani 1 1 d . . .
N6 N -0.26941(11) 0.58943(8) 0.16343(5) 0.0149(3) Uani 1 1 d . . .
N7 N -0.34476(12) 0.74130(9) 0.11969(5) 0.0159(3) Uani 1 1 d . . .
N8 N -0.51538(11) 0.65248(8) 0.06823(5) 0.0142(3) Uani 1 1 d . . .
N9 N 0.05996(12) 0.57343(9) 0.05741(6) 0.0180(3) Uani 1 1 d . . .
N11 N 0.78887(13) 0.09180(10) 0.22600(6) 0.0248(3) Uani 1 1 d . . .
N10 N -0.05800(12) 0.42491(9) 0.05352(6) 0.0184(3) Uani 1 1 d . . .
C1 C -0.24298(13) 0.60434(9) 0.00396(6) 0.0130(3) Uani 1 1 d . . .
C2 C -0.31365(12) 0.62859(9) -0.04251(6) 0.0121(3) Uani 1 1 d . . .
C3 C -0.31757(12) 0.70577(10) -0.06305(6) 0.0123(3) Uani 1 1 d . . .
C4 C -0.24835(13) 0.77497(10) -0.04284(6) 0.0155(3) Uani 1 1 d . . .
C5 C -0.51953(13) 0.68763(10) -0.17026(6) 0.0142(3) Uani 1 1 d . . .
C6 C -0.44613(12) 0.66323(10) -0.12451(6) 0.0125(3) Uani 1 1 d . . .
C7 C -0.43818(12) 0.58586(10) -0.10418(6) 0.0119(3) Uani 1 1 d . . .
C8 C -0.50547(13) 0.48789(10) 0.12620(6) 0.0135(3) Uani 1 1 d . . .
C9 C -0.36454(16) 1.00614(11) -0.12856(8) 0.0244(4) Uani 1 1 d . . .
H9 H -0.3250 0.9943 -0.0985 0.029 Uiso 1 1 calc R . .
C10 C -0.37444(16) 1.08526(11) -0.14357(8) 0.0253(4) Uani 1 1 d . . .
H10 H -0.3413 1.1257 -0.1241 0.030 Uiso 1 1 calc R . .
C11 C -0.43399(15) 1.10335(11) -0.18766(7) 0.0228(4) Uani 1 1 d . . .
H11 H -0.4419 1.1561 -0.1985 0.027 Uiso 1 1 calc R . .
C12 C -0.48180(16) 1.04161(12) -0.21551(7) 0.0247(4) Uani 1 1 d . . .
H12 H -0.5227 1.0522 -0.2453 0.030 Uiso 1 1 calc R . .
C13 C -0.46800(15) 0.96402(11) -0.19848(7) 0.0209(4) Uani 1 1 d . . .
H13 H -0.5004 0.9227 -0.2174 0.025 Uiso 1 1 calc R . .
C14 C -0.51006(17) 0.87909(13) -0.04168(8) 0.0279(4) Uani 1 1 d . . .
H14 H -0.4411 0.8813 -0.0270 0.034 Uiso 1 1 calc R . .
C15 C -0.59234(19) 0.90068(15) -0.01287(8) 0.0360(5) Uani 1 1 d . . .
H15 H -0.5789 0.9173 0.0205 0.043 Uiso 1 1 calc R . .
C16 C -0.69466(19) 0.89733(14) -0.03432(9) 0.0356(5) Uani 1 1 d . . .
H16 H -0.7515 0.9111 -0.0156 0.043 Uiso 1 1 calc R . .
C17 C -0.71136(17) 0.87311(12) -0.08415(9) 0.0310(4) Uani 1 1 d . . .
H17 H -0.7797 0.8709 -0.0996 0.037 Uiso 1 1 calc R . .
C18 C -0.62495(15) 0.85216(12) -0.11096(8) 0.0242(4) Uani 1 1 d . . .
H18 H -0.6365 0.8356 -0.1445 0.029 Uiso 1 1 calc R . .
C19 C -0.17729(16) 0.86462(12) -0.16056(8) 0.0246(4) Uani 1 1 d . . .
H19 H -0.1847 0.9097 -0.1405 0.030 Uiso 1 1 calc R . .
C20 C -0.08074(16) 0.85091(13) -0.18048(8) 0.0284(4) Uani 1 1 d . . .
H20 H -0.0244 0.8861 -0.1739 0.034 Uiso 1 1 calc R . .
C21 C -0.06928(16) 0.78457(14) -0.21021(8) 0.0301(4) Uani 1 1 d . . .
H21 H -0.0053 0.7744 -0.2243 0.036 Uiso 1 1 calc R . .
C22 C -0.15440(17) 0.73308(14) -0.21892(8) 0.0306(4) Uani 1 1 d . . .
H22 H -0.1482 0.6874 -0.2386 0.037 Uiso 1 1 calc R . .
C23 C -0.24914(16) 0.75078(12) -0.19782(7) 0.0243(4) Uani 1 1 d . . .
H23 H -0.3064 0.7163 -0.2040 0.029 Uiso 1 1 calc R . .
C24 C -0.29268(15) 0.53994(11) 0.20123(6) 0.0189(3) Uani 1 1 d . . .
H24 H -0.3635 0.5293 0.2060 0.023 Uiso 1 1 calc R . .
C25 C -0.21524(16) 0.50428(11) 0.23315(7) 0.0230(4) Uani 1 1 d . . .
H25 H -0.2337 0.4708 0.2592 0.028 Uiso 1 1 calc R . .
C26 C -0.11004(16) 0.51931(12) 0.22567(7) 0.0252(4) Uani 1 1 d . . .
H26 H -0.0565 0.4949 0.2461 0.030 Uiso 1 1 calc R . .
C27 C -0.08542(15) 0.57119(12) 0.18742(7) 0.0232(4) Uani 1 1 d . . .
H27 H -0.0151 0.5827 0.1820 0.028 Uiso 1 1 calc R . .
C28 C -0.16713(14) 0.60566(11) 0.15729(6) 0.0182(3) Uani 1 1 d . . .
H28 H -0.1506 0.6412 0.1320 0.022 Uiso 1 1 calc R . .
C29 C -0.53645(13) 0.61231(10) 0.02467(6) 0.0156(3) Uani 1 1 d . . .
H29 H -0.4895 0.5727 0.0159 0.019 Uiso 1 1 calc R . .
C30 C -0.62510(14) 0.62744(11) -0.00764(7) 0.0191(3) Uani 1 1 d . . .
H30 H -0.6369 0.5989 -0.0377 0.023 Uiso 1 1 calc R . .
C31 C -0.69582(14) 0.68581(11) 0.00558(7) 0.0213(4) Uani 1 1 d . . .
H31 H -0.7561 0.6972 -0.0154 0.026 Uiso 1 1 calc R . .
C32 C -0.67515(14) 0.72715(11) 0.05084(7) 0.0208(4) Uani 1 1 d . . .
H32 H -0.7215 0.7665 0.0606 0.025 Uiso 1 1 calc R . .
C33 C -0.58474(14) 0.70891(10) 0.08105(6) 0.0181(3) Uani 1 1 d . . .
H33 H -0.5713 0.7366 0.1113 0.022 Uiso 1 1 calc R . .
C34 C -0.32890(14) 0.77642(11) 0.16523(6) 0.0186(3) Uani 1 1 d . . .
H34 H -0.3343 0.7455 0.1942 0.022 Uiso 1 1 calc R . .
C35 C -0.30489(16) 0.85683(12) 0.17075(7) 0.0243(4) Uani 1 1 d . . .
H35 H -0.2950 0.8795 0.2028 0.029 Uiso 1 1 calc R . .
C36 C -0.29578(17) 0.90313(12) 0.12784(8) 0.0291(4) Uani 1 1 d . . .
H36 H -0.2799 0.9574 0.1306 0.035 Uiso 1 1 calc R . .
C37 C -0.31070(19) 0.86705(12) 0.08074(8) 0.0312(5) Uani 1 1 d . . .
H37 H -0.3041 0.8965 0.0513 0.037 Uiso 1 1 calc R . .
C38 C -0.33570(16) 0.78628(11) 0.07823(7) 0.0240(4) Uani 1 1 d . . .
H38 H -0.3466 0.7623 0.0465 0.029 Uiso 1 1 calc R . .
C39 C -0.14369(14) 0.44488(11) 0.07810(6) 0.0180(3) Uani 1 1 d . . .
H39 H -0.1763 0.4938 0.0708 0.022 Uiso 1 1 calc R . .
C40 C -0.18572(15) 0.39557(11) 0.11395(7) 0.0204(3) Uani 1 1 d . . .
H40 H -0.2452 0.4114 0.1302 0.024 Uiso 1 1 calc R . .
C41 C -0.13808(16) 0.32276(12) 0.12514(7) 0.0263(4) Uani 1 1 d . . .
H41 H -0.1644 0.2887 0.1491 0.032 Uiso 1 1 calc R . .
C42 C -0.01238(16) 0.35395(13) 0.06469(8) 0.0290(4) Uani 1 1 d . . .
H42 H 0.0472 0.3391 0.0482 0.035 Uiso 1 1 calc R . .
C43 C -0.05067(18) 0.30185(14) 0.09998(9) 0.0333(5) Uani 1 1 d . . .
H43 H -0.0173 0.2530 0.1066 0.040 Uiso 1 1 calc R . .
C44 C 0.14248(14) 0.54896(11) 0.08873(7) 0.0210(4) Uani 1 1 d . . .
H44 H 0.1708 0.4984 0.0840 0.025 Uiso 1 1 calc R . .
C45 C 0.18668(16) 0.59640(12) 0.12781(7) 0.0248(4) Uani 1 1 d . . .
H45 H 0.2441 0.5781 0.1485 0.030 Uiso 1 1 calc R . .
C46 C 0.14402(16) 0.67116(12) 0.13543(8) 0.0265(4) Uani 1 1 d . . .
H46 H 0.1721 0.7041 0.1614 0.032 Uiso 1 1 calc R . .
C47 C 0.05839(16) 0.69630(12) 0.10356(8) 0.0253(4) Uani 1 1 d . . .
H47 H 0.0279 0.7462 0.1081 0.030 Uiso 1 1 calc R . .
C48 C 0.01921(15) 0.64642(11) 0.06521(7) 0.0217(4) Uani 1 1 d . . .
H48 H -0.0377 0.6639 0.0439 0.026 Uiso 1 1 calc R . .
H2W9 H 0.472(2) 0.7014(18) 0.2313(12) 0.039(8) Uiso 1 1 d . . .
H1W4 H 0.707(2) 0.3154(18) 0.2343(11) 0.035(8) Uiso 1 1 d . . .
H1W2 H 0.153(2) 0.9216(19) 0.0684(10) 0.031(7) Uiso 1 1 d . . .
H2W0 H 0.140(2) 0.8696(16) 0.1586(11) 0.028(7) Uiso 1 1 d . . .
H2W5 H 0.665(3) 0.961(2) 0.3118(12) 0.054(9) Uiso 1 1 d . . .
H1W9 H 0.455(2) 0.647(2) 0.1993(12) 0.045(9) Uiso 1 1 d . . .
H1W6 H 0.911(3) 0.989(2) 0.1785(13) 0.058(9) Uiso 1 1 d . . .
H2W8 H 0.915(3) 0.957(2) 0.9549(12) 0.060(9) Uiso 1 1 d . . .
H2W6 H 0.978(2) 0.9362(19) 0.1668(11) 0.045(8) Uiso 1 1 d . . .
H2W4 H 0.749(2) 0.254(2) 0.2460(12) 0.047(10) Uiso 1 1 d . . .
H1W0 H 0.148(3) 0.8460(19) 0.2003(13) 0.051(9) Uiso 1 1 d . . .
H2W2 H 0.125(3) 0.862(2) 0.0566(13) 0.054(10) Uiso 1 1 d . . .
H1W5 H 0.758(3) 0.976(3) 0.2774(16) 0.094(13) Uiso 1 1 d . . .
H1W8 H 0.816(3) 0.926(2) 0.9617(12) 0.053(9) Uiso 1 1 d . . .
H1W1 H -0.0632(14) 0.8493(11) 1.0632(7) 0.000(4) Uiso 1 1 d . . .
H2W7 H 0.064(2) 0.9846(17) 0.9075(12) 0.042(8) Uiso 1 1 d . . .
H1W7 H 0.087(4) 1.000(3) 0.965(2) 0.135(18) Uiso 1 1 d . . .
H1W3 H -0.052(3) 0.8035(19) 0.9918(11) 0.077(8) Uiso 1 1 d . . .
H2W3 H 0.033(2) 0.8719(19) 0.9684(12) 0.071(8) Uiso 1 1 d . . .

loop_
_atom_site_aniso_label
_atom_site_aniso_U_11
_atom_site_aniso_U_22
_atom_site_aniso_U_33
_atom_site_aniso_U_23
_atom_site_aniso_U_13
_atom_site_aniso_U_12
Cu1 0.01444(10) 0.00994(10) 0.01319(10) 0.00032(7) -0.00295(7) -0.00177(7)
Cu2 0.01679(11) 0.01000(10) 0.01662(10) 0.00301(7) -0.00198(7) -0.00123(7)
Cu3 0.01407(14) 0.01648(15) 0.01645(14) 0.00504(11) -0.00209(10) -0.00140(10)
O1 0.0226(6) 0.0123(6) 0.0236(6) 0.0019(5) -0.0069(5) -0.0037(5)
O2 0.0213(6) 0.0175(6) 0.0273(7) 0.0039(5) -0.0109(5) -0.0059(5)
O3 0.0211(6) 0.0141(6) 0.0166(5) 0.0032(4) -0.0044(5) -0.0011(5)
O4 0.0206(6) 0.0155(6) 0.0189(6) 0.0005(5) -0.0073(5) -0.0028(5)
O5 0.0190(6) 0.0173(6) 0.0137(5) 0.0009(4) -0.0007(4) -0.0004(5)
O6 0.0133(6) 0.0210(6) 0.0195(6) 0.0030(5) -0.0015(4) 0.0022(5)
O7 0.0157(6) 0.0109(5) 0.0168(5) 0.0006(4) -0.0016(4) -0.0023(4)
O8 0.0209(6) 0.0159(6) 0.0179(6) -0.0042(5) -0.0005(5) -0.0005(5)
O9 0.0439(10) 0.0471(10) 0.0315(8) 0.0008(7) 0.0107(7) 0.0213(8)
O10 0.0549(11) 0.0264(8) 0.0553(11) 0.0057(7) 0.0297(9) 0.0110(8)
O11 0.0312(9) 0.0373(9) 0.0736(13) 0.0220(9) 0.0108(8) -0.0016(7)
0W1 2.00(13) 2.00(12) 2.00(13) -1.00(11) 2.00(13) -1.00(10)
OW2 0.0281(8) 0.0220(8) 0.0301(8) -0.0024(6) -0.0045(6) -0.0001(6)
OW3 0.0478(12) 0.0474(11) 0.0517(11) 0.0043(9) -0.0119(9) -0.0124(9)
OW4 0.0360(9) 0.0226(8) 0.0360(8) -0.0006(7) -0.0183(7) 0.0027(7)
OW5 0.0513(11) 0.0543(12) 0.0270(8) -0.0034(8) -0.0059(8) 0.0266(9)
OW6 0.0442(10) 0.0611(13) 0.0335(9) 0.0074(9) 0.0095(8) 0.0253(9)
OW7 0.0329(8) 0.0374(9) 0.0309(8) 0.0007(7) -0.0020(6) 0.0006(7)
OW8 0.0267(7) 0.0190(7) 0.0313(7) -0.0018(6) -0.0019(6) -0.0066(6)
OW9 0.0351(8) 0.0247(8) 0.0253(7) 0.0006(6) 0.0048(6) -0.0086(6)
OW10 0.0346(8) 0.0242(8) 0.0358(8) -0.0014(6) 0.0087(7) 0.0023(6)
N1 0.0130(6) 0.0110(6) 0.0130(6) 0.0005(5) -0.0008(5) -0.0008(5)
N2 0.0132(6) 0.0116(6) 0.0125(6) -0.0002(5) -0.0003(5) 0.0000(5)
N3 0.0199(7) 0.0190(7) 0.0188(7) 0.0065(6) -0.0011(6) -0.0018(6)
N4 0.0178(7) 0.0131(7) 0.0192(7) 0.0022(5) -0.0018(5) -0.0006(5)
N5 0.0227(8) 0.0112(7) 0.0239(7) 0.0030(6) 0.0015(6) 0.0001(5)
N6 0.0180(7) 0.0129(7) 0.0132(6) -0.0009(5) -0.0027(5) -0.0018(5)
N7 0.0179(7) 0.0136(7) 0.0159(6) -0.0006(5) -0.0011(5) -0.0007(5)
N8 0.0155(7) 0.0119(6) 0.0148(6) 0.0004(5) -0.0008(5) -0.0009(5)
N9 0.0154(7) 0.0184(7) 0.0204(7) 0.0035(6) 0.0015(5) -0.0011(5)
N11 0.0220(8) 0.0261(8) 0.0255(8) -0.0036(6) -0.0037(6) 0.0016(6)
N10 0.0162(7) 0.0190(7) 0.0195(7) 0.0058(6) -0.0026(5) -0.0018(6)
C1 0.0136(7) 0.0101(7) 0.0148(7) 0.0020(6) -0.0035(6) -0.0032(6)
C2 0.0110(7) 0.0129(7) 0.0125(7) 0.0002(6) 0.0007(5) 0.0003(5)
C3 0.0119(7) 0.0127(7) 0.0121(7) -0.0008(6) -0.0008(5) -0.0010(6)
C4 0.0174(8) 0.0135(8) 0.0154(7) 0.0010(6) -0.0005(6) -0.0054(6)
C5 0.0157(8) 0.0142(8) 0.0123(7) -0.0006(6) -0.0014(6) 0.0021(6)
C6 0.0125(7) 0.0126(7) 0.0120(7) -0.0001(6) -0.0009(5) 0.0001(6)
C7 0.0114(7) 0.0127(7) 0.0117(7) -0.0005(6) 0.0011(5) -0.0005(6)
C8 0.0152(8) 0.0107(7) 0.0139(7) 0.0011(6) -0.0043(6) 0.0006(6)
C9 0.0257(10) 0.0179(9) 0.0280(9) 0.0004(7) -0.0091(7) -0.0007(7)
C10 0.0235(9) 0.0151(9) 0.0364(10) -0.0031(7) -0.0046(8) -0.0021(7)
C11 0.0254(9) 0.0135(8) 0.0301(9) 0.0058(7) 0.0067(7) 0.0029(7)
C12 0.0331(10) 0.0210(9) 0.0195(8) 0.0055(7) -0.0019(7) 0.0058(8)
C13 0.0277(9) 0.0174(9) 0.0169(8) -0.0010(6) -0.0027(7) -0.0004(7)
C14 0.0310(11) 0.0290(11) 0.0237(9) 0.0024(8) 0.0016(8) 0.0022(8)
C15 0.0428(13) 0.0402(13) 0.0259(10) 0.0008(9) 0.0092(9) 0.0075(10)
C16 0.0377(12) 0.0316(11) 0.0401(12) 0.0082(9) 0.0202(10) 0.0076(9)
C17 0.0223(10) 0.0247(10) 0.0468(12) 0.0040(9) 0.0074(9) 0.0017(8)
C18 0.0234(9) 0.0172(9) 0.0319(10) 0.0008(7) 0.0016(8) 0.0015(7)
C19 0.0242(9) 0.0188(9) 0.0303(10) 0.0067(7) -0.0015(7) -0.0031(7)
C20 0.0215(9) 0.0293(10) 0.0341(10) 0.0105(8) -0.0004(8) -0.0061(8)
C21 0.0205(9) 0.0428(12) 0.0271(9) 0.0089(9) 0.0031(7) -0.0006(8)
C22 0.0263(10) 0.0382(12) 0.0274(10) -0.0042(8) 0.0029(8) 0.0006(9)
C23 0.0220(9) 0.0307(10) 0.0200(8) 0.0009(7) -0.0005(7) -0.0031(7)
C24 0.0216(9) 0.0182(8) 0.0164(7) -0.0001(6) -0.0018(6) -0.0040(7)
C25 0.0310(10) 0.0201(9) 0.0170(8) 0.0037(7) -0.0046(7) -0.0026(7)
C26 0.0255(10) 0.0271(10) 0.0214(8) 0.0015(7) -0.0091(7) 0.0035(8)
C27 0.0171(8) 0.0292(10) 0.0226(8) -0.0007(7) -0.0036(7) -0.0014(7)
C28 0.0195(8) 0.0181(8) 0.0166(7) -0.0002(6) -0.0014(6) -0.0029(6)
C29 0.0170(8) 0.0135(8) 0.0161(7) -0.0006(6) 0.0007(6) -0.0007(6)
C30 0.0196(8) 0.0200(9) 0.0170(8) -0.0025(6) -0.0024(6) -0.0011(7)
C31 0.0165(8) 0.0226(9) 0.0238(8) 0.0016(7) -0.0050(7) 0.0015(7)
C32 0.0187(9) 0.0185(9) 0.0248(9) -0.0007(7) 0.0000(7) 0.0040(7)
C33 0.0214(9) 0.0147(8) 0.0179(8) -0.0030(6) 0.0000(6) 0.0008(6)
C34 0.0196(8) 0.0193(9) 0.0166(8) -0.0025(6) -0.0007(6) -0.0005(6)
C35 0.0284(10) 0.0195(9) 0.0240(9) -0.0078(7) -0.0046(7) -0.0011(7)
C36 0.0377(11) 0.0127(8) 0.0357(11) -0.0022(8) -0.0056(9) -0.0062(8)
C37 0.0480(13) 0.0191(10) 0.0261(10) 0.0047(8) -0.0011(9) -0.0080(9)
C38 0.0367(11) 0.0183(9) 0.0168(8) 0.0000(7) 0.0006(7) -0.0044(8)
C39 0.0213(8) 0.0158(8) 0.0162(7) 0.0003(6) -0.0035(6) -0.0018(6)
C40 0.0223(9) 0.0219(9) 0.0167(8) -0.0002(7) -0.0002(6) -0.0041(7)
C41 0.0287(10) 0.0262(10) 0.0239(9) 0.0107(7) 0.0012(7) -0.0033(8)
C42 0.0208(9) 0.0325(11) 0.0341(10) 0.0156(9) 0.0043(8) 0.0076(8)
C43 0.0318(11) 0.0286(11) 0.0399(11) 0.0192(9) 0.0056(9) 0.0100(8)
C44 0.0204(9) 0.0221(9) 0.0201(8) 0.0015(7) -0.0016(7) 0.0035(7)
C45 0.0218(9) 0.0298(10) 0.0220(9) 0.0008(7) -0.0031(7) -0.0001(7)
C46 0.0286(10) 0.0251(10) 0.0258(9) -0.0034(8) 0.0027(8) -0.0077(8)
C47 0.0246(9) 0.0162(9) 0.0354(10) 0.0014(7) 0.0055(8) -0.0016(7)
C48 0.0176(8) 0.0168(8) 0.0305(9) 0.0063(7) 0.0013(7) -0.0003(7)

loop_
_atom_type_symbol
_atom_type_description
_atom_type_scat_dispersion_real
_atom_type_scat_dispersion_imag
_atom_type_scat_source
C C 0.0033 0.0016 'International Tables Vol C Tables 4.2.6.8 and 6.1.1.4'
H H 0.0000 0.0000 'International Tables Vol C Tables 4.2.6.8 and 6.1.1.4'
N N 0.0061 0.0033 'International Tables Vol C Tables 4.2.6.8 and 6.1.1.4'
O O 0.0106 0.0060 'International Tables Vol C Tables 4.2.6.8 and 6.1.1.4'
Cu Cu 0.3201 1.2651 'International Tables Vol C Tables 4.2.6.8 and 6.1.1.4'

loop_
_geom_angle_atom_site_label_1
_geom_angle_atom_site_label_2
_geom_angle_atom_site_label_3
_geom_angle
_geom_angle_site_symmetry_1
_geom_angle_site_symmetry_3
_geom_angle_publ_flag
O7 Cu1 N6 88.78(5) . . ?
O7 Cu1 N8 87.27(5) . . ?
N6 Cu1 N8 170.25(6) . . ?
O7 Cu1 N7 178.20(5) . . ?
N6 Cu1 N7 92.90(6) . . ?
N8 Cu1 N7 90.97(6) . . ?
O7 Cu1 O5 91.42(5) . . ?
N6 Cu1 O5 94.21(5) . . ?
N8 Cu1 O5 94.80(5) . . ?
N7 Cu1 O5 89.12(5) . . ?
N4 Cu2 N1 176.06(6) . . ?
N4 Cu2 N3 92.24(6) . . ?
N1 Cu2 N3 90.38(6) . . ?
N4 Cu2 N5 87.02(6) . . ?
N1 Cu2 N5 90.12(6) . . ?
N3 Cu2 N5 175.16(6) . . ?
N4 Cu2 O3 106.94(5) . . ?
N1 Cu2 O3 75.75(5) . . ?
N3 Cu2 O3 94.81(5) . . ?
N5 Cu2 O3 89.98(5) . . ?
N4 Cu2 O1 102.63(5) . . ?
N1 Cu2 O1 74.69(5) . . ?
N3 Cu2 O1 84.42(5) . . ?
N5 Cu2 O1 91.07(5) . . ?
O3 Cu2 O1 150.43(4) . . ?
N9 Cu3 N9 180.00(9) . 3_565 ?
N9 Cu3 N10 89.21(6) . . ?
N9 Cu3 N10 90.79(6) 3_565 . ?
N9 Cu3 N10 90.79(6) . 3_565 ?
N9 Cu3 N10 89.21(6) 3_565 3_565 ?
N10 Cu3 N10 180.00(8) . 3_565 ?
N9 Cu3 O6 90.59(5) . . ?
N9 Cu3 O6 89.41(5) 3_565 . ?
N10 Cu3 O6 90.58(5) . . ?
N10 Cu3 O6 89.42(5) 3_565 . ?
N9 Cu3 O6 89.41(5) . 3_565 ?
N9 Cu3 O6 90.59(5) 3_565 3_565 ?
N10 Cu3 O6 89.42(5) . 3_565 ?
N10 Cu3 O6 90.58(5) 3_565 3_565 ?
O6 Cu3 O6 180.0 . 3_565 ?
C4 O1 Cu2 109.88(10) . . ?
C5 O3 Cu2 111.69(10) . . ?
C1 O5 Cu1 164.14(11) . . ?
C1 O6 Cu3 164.30(11) . . ?
C8 O7 Cu1 116.33(10) . . ?
C6 N1 C3 120.90(14) . . ?
C6 N1 Cu2 118.99(11) . . ?
C3 N1 Cu2 120.12(11) . . ?
C7 N2 C2 118.35(14) . . ?
C23 N3 C19 117.75(17) . . ?
C23 N3 Cu2 121.37(13) . . ?
C19 N3 Cu2 120.53(13) . . ?
C13 N4 C9 118.02(16) . . ?
C13 N4 Cu2 120.59(12) . . ?
C9 N4 Cu2 121.34(12) . . ?
C18 N5 C14 118.17(17) . . ?
C18 N5 Cu2 121.54(13) . . ?
C14 N5 Cu2 120.08(13) . . ?
C28 N6 C24 118.46(15) . . ?
C28 N6 Cu1 120.83(11) . . ?
C24 N6 Cu1 120.07(12) . . ?
C38 N7 C34 118.25(15) . . ?
C38 N7 Cu1 119.32(12) . . ?
C34 N7 Cu1 122.43(12) . . ?
C29 N8 C33 118.16(14) . . ?
C29 N8 Cu1 118.58(11) . . ?
C33 N8 Cu1 123.25(11) . . ?
C48 N9 C44 117.92(16) . . ?
C48 N9 Cu3 121.93(12) . . ?
C44 N9 Cu3 120.14(12) . . ?
O9 N11 O11 120.01(18) . . ?
O9 N11 O10 120.55(18) . . ?
O11 N11 O10 119.44(18) . . ?
C42 N10 C39 117.46(16) . . ?
C42 N10 Cu3 121.34(13) . . ?
C39 N10 Cu3 121.20(12) . . ?
O6 C1 O5 128.15(15) . . ?
O6 C1 C2 114.84(14) . . ?
O5 C1 C2 116.94(14) . . ?
N2 C2 C3 121.13(14) . . ?
N2 C2 C1 114.70(13) . . ?
C3 C2 C1 124.17(14) . . ?
N1 C3 C2 119.15(14) . . ?
N1 C3 C4 116.85(14) . . ?
C2 C3 C4 123.99(14) . . ?
O2 C4 O1 127.56(16) . . ?
O2 C4 C3 116.75(15) . . ?
O1 C4 C3 115.69(14) . . ?
O4 C5 O3 128.18(15) . . ?
O4 C5 C6 116.41(14) . . ?
O3 C5 C6 115.41(14) . . ?
N1 C6 C7 118.77(14) . . ?
N1 C6 C5 116.23(14) . . ?
C7 C6 C5 125.00(14) . . ?
N2 C7 C6 121.64(14) . . ?
N2 C7 C8 112.68(14) . 3_465 ?
C6 C7 C8 125.60(14) . 3_465 ?
O8 C8 O7 127.10(15) . . ?
O8 C8 C7 117.77(14) . 3_465 ?
O7 C8 C7 114.82(14) . 3_465 ?
N4 C9 C10 122.48(17) . . ?
C11 C10 C9 119.08(18) . . ?
C10 C11 C12 118.74(17) . . ?
C13 C12 C11 119.11(17) . . ?
N4 C13 C12 122.57(17) . . ?
N5 C14 C15 122.8(2) . . ?
C16 C15 C14 119.0(2) . . ?
C15 C16 C17 118.8(2) . . ?
C16 C17 C18 119.2(2) . . ?
N5 C18 C17 122.03(19) . . ?
N3 C19 C20 122.79(19) . . ?
C21 C20 C19 118.93(19) . . ?
C20 C21 C22 119.03(19) . . ?
C21 C22 C23 118.9(2) . . ?
N3 C23 C22 122.60(19) . . ?
N6 C24 C25 122.44(17) . . ?
C26 C25 C24 118.82(17) . . ?
C25 C26 C27 119.11(17) . . ?
C26 C27 C28 118.96(18) . . ?
N6 C28 C27 122.16(16) . . ?
N8 C29 C30 122.80(16) . . ?
C31 C30 C29 118.80(16) . . ?
C30 C31 C32 118.79(16) . . ?
C33 C32 C31 119.09(17) . . ?
N8 C33 C32 122.37(16) . . ?
N7 C34 C35 122.50(17) . . ?
C34 C35 C36 119.09(17) . . ?
C35 C36 C37 118.70(18) . . ?
C36 C37 C38 118.88(18) . . ?
N7 C38 C37 122.57(17) . . ?
N10 C39 C40 122.87(17) . . ?
C41 C40 C39 119.13(18) . . ?
C43 C41 C40 118.28(18) . . ?
N10 C42 C43 122.50(19) . . ?
C41 C43 C42 119.75(19) . . ?
N9 C44 C45 122.53(18) . . ?
C46 C45 C44 118.95(18) . . ?
C45 C46 C47 118.71(18) . . ?
C48 C47 C46 119.24(18) . . ?
N9 C48 C47 122.64(18) . . ?

loop_
_geom_bond_atom_site_label_1
_geom_bond_atom_site_label_2
_geom_bond_distance
_geom_bond_site_symmetry_2
_geom_bond_publ_flag
Cu1 O7 1.9827(12) . ?
Cu1 N6 2.0032(14) . ?
Cu1 N8 2.0135(14) . ?
Cu1 N7 2.0252(15) . ?
Cu1 O5 2.2612(12) . ?
Cu2 N4 1.9910(14) . ?
Cu2 N1 2.0185(14) . ?
Cu2 N3 2.0491(16) . ?
Cu2 N5 2.0656(16) . ?
Cu2 O3 2.3118(12) . ?
Cu2 O1 2.3976(12) . ?
Cu3 N9 2.0550(15) . ?
Cu3 N9 2.0550(15) 3_565 ?
Cu3 N10 2.0637(14) . ?
Cu3 N10 2.0637(15) 3_565 ?
Cu3 O6 2.3246(12) . ?
Cu3 O6 2.3246(12) 3_565 ?
O1 C4 1.263(2) . ?
O2 C4 1.235(2) . ?
O3 C5 1.262(2) . ?
O4 C5 1.240(2) . ?
O5 C1 1.246(2) . ?
O6 C1 1.244(2) . ?
O7 C8 1.271(2) . ?
O8 C8 1.236(2) . ?
O9 N11 1.239(2) . ?
O10 N11 1.257(2) . ?
O11 N11 1.240(2) . ?
N1 C6 1.336(2) . ?
N1 C3 1.340(2) . ?
N2 C7 1.336(2) . ?
N2 C2 1.342(2) . ?
N3 C23 1.336(3) . ?
N3 C19 1.350(2) . ?
N4 C13 1.340(2) . ?
N4 C9 1.342(2) . ?
N5 C18 1.341(2) . ?
N5 C14 1.342(3) . ?
N6 C28 1.342(2) . ?
N6 C24 1.345(2) . ?
N7 C38 1.341(2) . ?
N7 C34 1.342(2) . ?
N8 C29 1.344(2) . ?
N8 C33 1.347(2) . ?
N9 C48 1.345(2) . ?
N9 C44 1.349(2) . ?
N10 C42 1.342(2) . ?
N10 C39 1.343(2) . ?
C1 C2 1.523(2) . ?
C2 C3 1.398(2) . ?
C3 C4 1.524(2) . ?
C5 C6 1.528(2) . ?
C6 C7 1.401(2) . ?
C7 C8 1.518(2) 3_465 ?
C8 C7 1.518(2) 3_465 ?
C9 C10 1.383(3) . ?
C10 C11 1.376(3) . ?
C11 C12 1.382(3) . ?
C12 C13 1.379(3) . ?
C14 C15 1.379(3) . ?
C15 C16 1.376(4) . ?
C16 C17 1.381(3) . ?
C17 C18 1.388(3) . ?
C19 C20 1.382(3) . ?
C20 C21 1.372(3) . ?
C21 C22 1.384(3) . ?
C22 C23 1.388(3) . ?
C24 C25 1.382(3) . ?
C25 C26 1.381(3) . ?
C26 C27 1.384(3) . ?
C27 C28 1.385(2) . ?
C29 C30 1.384(2) . ?
C30 C31 1.384(3) . ?
C31 C32 1.391(3) . ?
C32 C33 1.382(2) . ?
C34 C35 1.382(3) . ?
C35 C36 1.385(3) . ?
C36 C37 1.385(3) . ?
C37 C38 1.386(3) . ?
C39 C40 1.389(2) . ?
C40 C41 1.380(3) . ?
C41 C43 1.374(3) . ?
C42 C43 1.388(3) . ?
C44 C45 1.388(3) . ?
C45 C46 1.380(3) . ?
C46 C47 1.389(3) . ?
C47 C48 1.378(3) . ?
